data_2020411
loop_
_publ_author_name
'Zhong, Di-Chang'
'Wen, Ya-Qiong'
'Deng, Ji-Hua'
'Jian, Tao-Hua'
'Wang, Ke-Jun'

_publ_section_title
;
 Two cobalt(II) supramolecular isomers based on
 <i>N</i>,<i>N</i>'-bis(pyridin-3-yl)oxalamide induced by the molecular
 orientation of lattice DMF molecules
;
_journal_issue 2
_journal_name_full 'Acta Crystallographica Section C'
_journal_page_first 170
_journal_page_last 173
_journal_paper_doi 10.1107/S205322961600156X
_journal_volume 72
_journal_year 2016
_chemical_formula_iupac '[Co Cl2 (C6 H10 N4 O2)2], 2C3 H7 N O'
_chemical_formula_moiety 'C30 H34 Cl2 Co N10 O6'
_chemical_formula_sum 'C30 H34 Cl2 Co N10 O6'
_chemical_formula_weight 760.50
_chemical_name_systematic
;<i>catena</i>-Poly[[[dichloridocobalt(II)]-bis(\m-<i>N</i>,</i>N</i>'-bis(pyridin-3-yl)oxalamide-\k^2^<i>N</i>:<i>N</i>'] dimethylformamide
disolvate]
;
_space_group_IT_number 2
_symmetry_cell_setting triclinic
_symmetry_space_group_name_Hall '-P 1'
_symmetry_space_group_name_H-M 'P -1'
_atom_sites_solution_hydrogens geom
_atom_sites_solution_primary direct
_atom_sites_solution_secondary difmap
_audit_creation_method SHELXL-97
_cell_angle_alpha 66.316(4)
_cell_angle_beta 79.647(4)
_cell_angle_gamma 85.347(4)
_cell_formula_units_Z 1
_cell_length_a 9.2991(5)
_cell_length_b 9.3832(6)
_cell_length_c 10.7003(6)
_cell_measurement_reflns_used 897
_cell_measurement_temperature 296(2)
_cell_measurement_theta_max 27.25
_cell_measurement_theta_min 2.11
_cell_volume 841.06(9)
_computing_cell_refinement
;
SMART (Bruker, 1998)
;
_computing_data_collection
;
SMART (Bruker, 1998)
;
_computing_data_reduction
;
SAINT (Bruker, 1998)
;
_computing_molecular_graphics
;
SHELXTL (Sheldrick, 2008)
;
_computing_publication_material
;
SHELXTL (Sheldrick, 2008)
;
_computing_structure_refinement
;
SHELXL97 (Sheldrick, 2008)
;
_computing_structure_solution
;
SHELXS97 (Sheldrick, 2008)
;
_diffrn_ambient_temperature 296(2)
_diffrn_measured_fraction_theta_full 0.999
_diffrn_measured_fraction_theta_max 0.999
_diffrn_measurement_device_type 'Bruker SMART CCD area-detector'
_diffrn_measurement_method 'phi and omega scans'
_diffrn_radiation_monochromator graphite
_diffrn_radiation_source 'fine-focus sealed tube'
_diffrn_radiation_type MoK\a
_diffrn_radiation_wavelength 0.71073
_diffrn_reflns_av_R_equivalents 0.0324
_diffrn_reflns_av_sigmaI/netI 0.0413
_diffrn_reflns_limit_h_max 11
_diffrn_reflns_limit_h_min -11
_diffrn_reflns_limit_k_max 11
_diffrn_reflns_limit_k_min -8
_diffrn_reflns_limit_l_max 12
_diffrn_reflns_limit_l_min -11
_diffrn_reflns_number 7588
_diffrn_reflns_theta_full 25.00
_diffrn_reflns_theta_max 25.00
_diffrn_reflns_theta_min 2.11
_exptl_absorpt_coefficient_mu 0.728
_exptl_absorpt_correction_T_max 0.9177
_exptl_absorpt_correction_T_min 0.8801
_exptl_absorpt_correction_type multi-scan
_exptl_absorpt_process_details
;
(SADABS; Bruker, 1998)
;
_exptl_crystal_colour 'light red'
_exptl_crystal_density_diffrn 1.501
_exptl_crystal_density_method 'not measured'
_exptl_crystal_description block
_exptl_crystal_F_000 393
_exptl_crystal_size_max 0.18
_exptl_crystal_size_mid 0.16
_exptl_crystal_size_min 0.12
_refine_diff_density_max 0.965
_refine_diff_density_min -0.381
_refine_ls_extinction_method none
_refine_ls_goodness_of_fit_ref 1.037
_refine_ls_hydrogen_treatment constr
_refine_ls_matrix_type full
_refine_ls_number_parameters 225
_refine_ls_number_reflns 2960
_refine_ls_number_restraints 0
_refine_ls_restrained_S_all 1.037
_refine_ls_R_factor_all 0.0664
_refine_ls_R_factor_gt 0.0470
_refine_ls_shift/su_max 0.000
_refine_ls_shift/su_mean 0.000
_refine_ls_structure_factor_coef Fsqd
_refine_ls_weighting_details 'calc w=1/[\s^2^(Fo^2^)+(0.0689P)^2^+0.4777P] where P=(Fo^2^+2Fc^2^)/3'
_refine_ls_weighting_scheme calc
_refine_ls_wR_factor_gt 0.1190
_refine_ls_wR_factor_ref 0.1323
_reflns_number_gt 2247
_reflns_number_total 2960
_reflns_threshold_expression >2sigma(I)
_cod_data_source_file lf3029sup1.cif
_cod_data_source_block 1b
_cod_original_cell_volume 841.06(8)
_cod_database_code 2020411

loop_
_symmetry_equiv_pos_as_xyz
'x, y, z'
'-x, -y, -z'

loop_
_atom_site_type_symbol
_atom_site_label
_atom_site_fract_x
_atom_site_fract_y
_atom_site_fract_z
_atom_site_U_iso_or_equiv
_atom_site_adp_type
_atom_site_calc_flag
_atom_site_refinement_flags
_atom_site_occupancy
_atom_site_symmetry_multiplicity
Co Co1 0.0000 0.5000 0.5000 0.0356(2) Uani d S 1 2
C C1 0.1105(5) 0.1692(4) 0.5239(4) 0.0505(10) Uani d . 1 1
H H1 0.0537 0.1419 0.6109 0.061 Uiso calc R 1 1
C C2 0.1880(5) 0.0543(4) 0.4908(4) 0.0612(12) Uani d . 1 1
H H2 0.1828 -0.0482 0.5552 0.073 Uiso calc R 1 1
C C3 0.2728(5) 0.0903(4) 0.3637(4) 0.0552(11) Uani d . 1 1
H H3 0.3271 0.0140 0.3408 0.066 Uiso calc R 1 1
C C4 0.2753(4) 0.2430(4) 0.2707(3) 0.0365(8) Uani d . 1 1
C C5 0.1947(4) 0.3520(4) 0.3115(4) 0.0382(8) Uani d . 1 1
H H5 0.1972 0.4551 0.2484 0.046 Uiso calc R 1 1
C C6 0.3752(4) 0.2085(4) 0.0568(4) 0.0382(8) Uani d . 1 1
C C7 0.4696(4) 0.2939(4) -0.0836(4) 0.0390(8) Uani d . 1 1
C C8 0.7028(4) 0.3216(4) -0.3287(4) 0.0377(8) Uani d . 1 1
H H8 0.7462 0.3135 -0.2542 0.045 Uiso calc R 1 1
C C9 0.5605(4) 0.2721(4) -0.3024(4) 0.0374(8) Uani d . 1 1
C C10 0.4980(4) 0.2748(4) -0.4110(4) 0.0490(9) Uani d . 1 1
H H10 0.4028 0.2410 -0.3964 0.059 Uiso calc R 1 1
C C11 0.5795(5) 0.3286(5) -0.5409(4) 0.0554(10) Uani d . 1 1
H H11 0.5414 0.3284 -0.6155 0.067 Uiso calc R 1 1
C C12 0.7178(4) 0.3828(4) -0.5596(4) 0.0477(9) Uani d . 1 1
H H12 0.7701 0.4232 -0.6489 0.057 Uiso calc R 1 1
C C13 0.7662(6) 0.0557(6) 0.1423(5) 0.0784(14) Uani d . 1 1
H H13 0.8111 -0.0388 0.1490 0.094 Uiso calc R 1 1
C C14 1.0066(6) 0.1429(9) 0.1123(6) 0.121(3) Uani d . 1 1
H H14A 1.0411 0.1624 0.1833 0.181 Uiso calc R 1 1
H H14B 1.0559 0.2101 0.0234 0.181 Uiso calc R 1 1
H H14C 1.0261 0.0364 0.1250 0.181 Uiso calc R 1 1
C C15 0.7981(8) 0.3224(8) 0.0964(7) 0.114(2) Uani d . 1 1
H H15A 0.7785 0.3718 0.0033 0.170 Uiso calc R 1 1
H H15B 0.8691 0.3815 0.1097 0.170 Uiso calc R 1 1
H H15C 0.7093 0.3173 0.1598 0.170 Uiso calc R 1 1
Cl Cl1 0.03678(10) 0.34894(10) 0.73576(9) 0.0457(3) Uani d . 1 1
N N1 0.1136(3) 0.3181(3) 0.4360(3) 0.0381(7) Uani d . 1 1
N N2 0.3557(3) 0.2930(3) 0.1358(3) 0.0406(7) Uani d . 1 1
H H2A 0.3950 0.3834 0.1012 0.049 Uiso calc R 1 1
N N3 0.4815(3) 0.2170(3) -0.1667(3) 0.0385(7) Uani d . 1 1
H H3A 0.4385 0.1288 -0.1355 0.046 Uiso calc R 1 1
N N4 0.7816(3) 0.3805(3) -0.4556(3) 0.0396(7) Uani d . 1 1
N N5 0.8519(4) 0.1727(5) 0.1203(4) 0.0620(10) Uani d . 1 1
O O1 0.3252(3) 0.0813(3) 0.0879(3) 0.0473(6) Uani d . 1 1
O O2 0.5226(3) 0.4213(3) -0.1152(3) 0.0555(7) Uani d . 1 1
O O3 0.6336(3) 0.0623(4) 0.1545(4) 0.0758(10) Uani d . 1 1

loop_
_atom_site_aniso_label
_atom_site_aniso_U_11
_atom_site_aniso_U_22
_atom_site_aniso_U_33
_atom_site_aniso_U_12
_atom_site_aniso_U_13
_atom_site_aniso_U_23
Co1 0.0385(4) 0.0378(4) 0.0277(4) 0.0073(3) 0.0015(3) -0.0142(3)
C1 0.065(3) 0.044(2) 0.037(2) -0.0012(18) 0.0073(18) -0.0167(18)
C2 0.097(3) 0.036(2) 0.041(2) 0.009(2) 0.000(2) -0.0110(18)
C3 0.075(3) 0.040(2) 0.048(2) 0.0158(19) 0.000(2) -0.0220(19)
C4 0.0386(19) 0.0375(18) 0.0345(19) 0.0024(15) 0.0013(15) -0.0189(16)
C5 0.0421(19) 0.0356(18) 0.0361(19) 0.0036(15) 0.0010(15) -0.0170(16)
C6 0.0342(18) 0.0379(19) 0.043(2) 0.0034(15) 0.0030(15) -0.0210(16)
C7 0.0353(18) 0.039(2) 0.045(2) 0.0018(15) 0.0022(15) -0.0230(17)
C8 0.0390(19) 0.0425(19) 0.0359(19) 0.0065(15) -0.0024(15) -0.0227(16)
C9 0.0407(19) 0.0353(18) 0.039(2) 0.0042(15) -0.0021(15) -0.0204(16)
C10 0.048(2) 0.051(2) 0.053(2) -0.0024(17) -0.0078(18) -0.0260(19)
C11 0.069(3) 0.063(3) 0.039(2) -0.009(2) -0.0107(19) -0.022(2)
C12 0.057(2) 0.053(2) 0.036(2) -0.0046(18) -0.0022(17) -0.0221(18)
C13 0.082(4) 0.075(3) 0.075(3) 0.006(3) -0.018(3) -0.024(3)
C14 0.067(4) 0.180(7) 0.081(4) 0.005(4) -0.014(3) -0.017(4)
C15 0.137(6) 0.108(5) 0.111(5) -0.014(4) -0.019(4) -0.056(4)
Cl1 0.0513(6) 0.0487(5) 0.0321(5) 0.0085(4) -0.0050(4) -0.0131(4)
N1 0.0402(16) 0.0388(16) 0.0324(16) 0.0041(12) 0.0022(12) -0.0154(13)
N2 0.0437(17) 0.0343(15) 0.0435(17) -0.0039(12) 0.0095(13) -0.0214(14)
N3 0.0410(16) 0.0357(15) 0.0408(17) -0.0025(12) 0.0014(13) -0.0202(13)
N4 0.0406(16) 0.0428(17) 0.0354(17) 0.0030(13) 0.0017(13) -0.0194(14)
N5 0.045(2) 0.082(3) 0.052(2) -0.0200(19) -0.0099(16) -0.0149(19)
O1 0.0488(15) 0.0420(14) 0.0516(16) -0.0107(11) 0.0076(12) -0.0236(12)
O2 0.0737(19) 0.0431(15) 0.0523(17) -0.0184(13) 0.0164(14) -0.0294(13)
O3 0.0409(17) 0.069(2) 0.124(3) -0.0009(14) -0.0169(17) -0.043(2)

loop_
_atom_type_symbol
_atom_type_description
_atom_type_scat_dispersion_real
_atom_type_scat_dispersion_imag
_atom_type_scat_source
C C 0.0033 0.0016 'International Tables Vol C Tables 4.2.6.8 and 6.1.1.4'
H H 0.0000 0.0000 'International Tables Vol C Tables 4.2.6.8 and 6.1.1.4'
Co Co 0.3494 0.9721 'International Tables Vol C Tables 4.2.6.8 and 6.1.1.4'
N N 0.0061 0.0033 'International Tables Vol C Tables 4.2.6.8 and 6.1.1.4'
O O 0.0106 0.0060 'International Tables Vol C Tables 4.2.6.8 and 6.1.1.4'
Cl Cl 0.1484 0.1585 'International Tables Vol C Tables 4.2.6.8 and 6.1.1.4'

loop_
_geom_angle_atom_site_label_1
_geom_angle_atom_site_label_2
_geom_angle_atom_site_label_3
_geom_angle_site_symmetry_1
_geom_angle_site_symmetry_3
_geom_angle
_geom_angle_publ_flag
N1 Co1 N1 2_566 . 180.0 y
N1 Co1 N4 2_566 2_665 90.55(10) n
N1 Co1 N4 . 2_665 89.45(10) y
N1 Co1 N4 2_566 1_456 89.45(10) n
N1 Co1 N4 . 1_456 90.55(10) n
N4 Co1 N4 2_665 1_456 180.0 y
N1 Co1 Cl1 2_566 . 89.79(8) n
N1 Co1 Cl1 . . 90.21(8) y
N4 Co1 Cl1 2_665 . 89.97(8) y
N4 Co1 Cl1 1_456 . 90.03(8) n
N1 Co1 Cl1 2_566 2_566 90.21(8) n
N1 Co1 Cl1 . 2_566 89.79(8) n
N4 Co1 Cl1 2_665 2_566 90.03(8) n
N4 Co1 Cl1 1_456 2_566 89.97(8) n
Cl1 Co1 Cl1 . 2_566 180.0 y
N1 C1 C2 . . 122.6(3) ?
N1 C1 H1 . . 118.7 ?
C2 C1 H1 . . 118.7 ?
C3 C2 C1 . . 120.3(4) ?
C3 C2 H2 . . 119.9 ?
C1 C2 H2 . . 119.9 ?
C2 C3 C4 . . 117.9(3) ?
C2 C3 H3 . . 121.0 ?
C4 C3 H3 . . 121.0 ?
C3 C4 C5 . . 118.4(3) ?
C3 C4 N2 . . 122.9(3) ?
C5 C4 N2 . . 118.6(3) ?
N1 C5 C4 . . 123.9(3) ?
N1 C5 H5 . . 118.0 ?
C4 C5 H5 . . 118.0 ?
O1 C6 N2 . . 126.4(3) ?
O1 C6 C7 . . 121.7(3) ?
N2 C6 C7 . . 111.9(3) ?
O2 C7 N3 . . 125.1(3) ?
O2 C7 C6 . . 122.2(3) ?
N3 C7 C6 . . 112.7(3) ?
N4 C8 C9 . . 123.5(3) ?
N4 C8 H8 . . 118.3 ?
C9 C8 H8 . . 118.3 ?
C10 C9 C8 . . 118.8(3) ?
C10 C9 N3 . . 120.6(3) ?
C8 C9 N3 . . 120.6(3) ?
C11 C10 C9 . . 118.5(4) ?
C11 C10 H10 . . 120.8 ?
C9 C10 H10 . . 120.8 ?
C10 C11 C12 . . 119.3(4) ?
C10 C11 H11 . . 120.4 ?
C12 C11 H11 . . 120.4 ?
N4 C12 C11 . . 123.4(3) ?
N4 C12 H12 . . 118.3 ?
C11 C12 H12 . . 118.3 ?
O3 C13 N5 . . 125.1(5) ?
O3 C13 H13 . . 117.4 ?
N5 C13 H13 . . 117.4 ?
N5 C14 H14A . . 109.5 ?
N5 C14 H14B . . 109.5 ?
H14A C14 H14B . . 109.5 ?
N5 C14 H14C . . 109.5 ?
H14A C14 H14C . . 109.5 ?
H14B C14 H14C . . 109.5 ?
N5 C15 H15A . . 109.5 ?
N5 C15 H15B . . 109.5 ?
H15A C15 H15B . . 109.5 ?
N5 C15 H15C . . 109.5 ?
H15A C15 H15C . . 109.5 ?
H15B C15 H15C . . 109.5 ?
C1 N1 C5 . . 116.8(3) ?
C1 N1 Co1 . . 120.9(2) ?
C5 N1 Co1 . . 122.1(2) ?
C6 N2 C4 . . 124.5(3) ?
C6 N2 H2A . . 117.7 ?
C4 N2 H2A . . 117.7 ?
C7 N3 C9 . . 123.8(3) ?
C7 N3 H3A . . 118.1 ?
C9 N3 H3A . . 118.1 ?
C8 N4 C12 . . 116.5(3) ?
C8 N4 Co1 . 1_654 122.4(2) ?
C12 N4 Co1 . 1_654 120.7(2) ?
C13 N5 C15 . . 122.4(5) ?
C13 N5 C14 . . 117.7(5) ?
C15 N5 C14 . . 119.8(5) ?

loop_
_geom_bond_atom_site_label_1
_geom_bond_atom_site_label_2
_geom_bond_site_symmetry_2
_geom_bond_distance
_geom_bond_publ_flag
Co1 N1 2_566 2.210(3) n
Co1 N1 . 2.210(3) y
Co1 N4 2_665 2.281(3) y
Co1 N4 1_456 2.281(3) n
Co1 Cl1 . 2.4185(8) y
Co1 Cl1 2_566 2.4185(8) n
C1 N1 . 1.333(4) ?
C1 C2 . 1.377(5) ?
C1 H1 . 0.9300 ?
C2 C3 . 1.370(5) ?
C2 H2 . 0.9300 ?
C3 C4 . 1.377(5) ?
C3 H3 . 0.9300 ?
C4 C5 . 1.384(4) ?
C4 N2 . 1.410(4) ?
C5 N1 . 1.335(4) ?
C5 H5 . 0.9300 ?
C6 O1 . 1.211(4) ?
C6 N2 . 1.355(4) ?
C6 C7 . 1.531(5) ?
C7 O2 . 1.224(4) ?
C7 N3 . 1.338(4) ?
C8 N4 . 1.339(4) ?
C8 C9 . 1.381(5) ?
C8 H8 . 0.9300 ?
C9 C10 . 1.380(5) ?
C9 N3 . 1.411(4) ?
C10 C11 . 1.372(5) ?
C10 H10 . 0.9300 ?
C11 C12 . 1.373(5) ?
C11 H11 . 0.9300 ?
C12 N4 . 1.344(5) ?
C12 H12 . 0.9300 ?
C13 O3 . 1.215(6) ?
C13 N5 . 1.328(6) ?
C13 H13 . 0.9300 ?
C14 N5 . 1.437(6) ?
C14 H14A . 0.9600 ?
C14 H14B . 0.9600 ?
C14 H14C . 0.9600 ?
C15 N5 . 1.390(7) ?
C15 H15A . 0.9600 ?
C15 H15B . 0.9600 ?
C15 H15C . 0.9600 ?
N2 H2A . 0.8600 ?
N3 H3A . 0.8600 ?
N4 Co1 1_654 2.281(3) ?

loop_
_geom_hbond_atom_site_label_D
_geom_hbond_atom_site_label_H
_geom_hbond_atom_site_label_A
_geom_hbond_site_symmetry_A
_geom_hbond_distance_DH
_geom_hbond_distance_HA
_geom_hbond_distance_DA
_geom_hbond_angle_DHA
N2 H2A O2 2_665 0.86 2.11 2.906(4) 153.4
N3 H3A O3 2_655 0.86 2.06 2.856(4) 153.7

_cod_database_fobs_code 2020411
